data_4068687
loop_
_publ_author_name
'Wheaton, Craig A.'
'Ireland, Benjamin J.'
'Hayes, Paul G.'

_publ_section_title
;
 Activated Zinc Complexes Supported by a Neutral, Phosphinimine-Containing
 Ligand: Synthesis and Efficacy for the Polymerization of Lactide
;
_journal_issue 5
_journal_name_full Organometallics
_journal_page_first 1282
_journal_paper_doi 10.1021/om801034k
_journal_volume 28
_journal_year 2009
_chemical_formula_sum 'C39 H39 F3 N O4 P S Zn'
_chemical_formula_weight 771.11
_chemical_name_systematic
; 
 ? 
;
_space_group_IT_number 2
_symmetry_cell_setting triclinic
_symmetry_space_group_name_Hall '-P 1'
_symmetry_space_group_name_H-M 'P -1'
_atom_sites_solution_hydrogens geom
_atom_sites_solution_primary direct
_atom_sites_solution_secondary difmap
_audit_creation_method SHELXL-97
_cell_angle_alpha 75.1590(10)
_cell_angle_beta 83.3150(10)
_cell_angle_gamma 74.0350(10)
_cell_formula_units_Z 2
_cell_length_a 9.6030(9)
_cell_length_b 12.3790(12)
_cell_length_c 16.7009(16)
_cell_measurement_temperature 173(2)
_cell_volume 1842.8(3)
_computing_structure_refinement 'SHELXL-97 (Sheldrick, 1997)'
_computing_structure_solution 'SHELXS-97 (Sheldrick, 1990)'
_diffrn_ambient_temperature 173(2)
_diffrn_measured_fraction_theta_full 0.996
_diffrn_measured_fraction_theta_max 0.996
_diffrn_radiation_monochromator graphite
_diffrn_radiation_source 'fine-focus sealed tube'
_diffrn_radiation_type MoK\a
_diffrn_radiation_wavelength 0.71073
_diffrn_reflns_av_R_equivalents 0.0313
_diffrn_reflns_av_sigmaI/netI 0.0395
_diffrn_reflns_limit_h_max 11
_diffrn_reflns_limit_h_min -11
_diffrn_reflns_limit_k_max 14
_diffrn_reflns_limit_k_min -14
_diffrn_reflns_limit_l_max 19
_diffrn_reflns_limit_l_min -19
_diffrn_reflns_number 17771
_diffrn_reflns_theta_full 25.03
_diffrn_reflns_theta_max 25.03
_diffrn_reflns_theta_min 2.60
_exptl_absorpt_coefficient_mu 0.823
_exptl_absorpt_correction_T_max 0.9179
_exptl_absorpt_correction_T_min 0.7776
_exptl_absorpt_correction_type multi-scan
_exptl_crystal_colour Colorless
_exptl_crystal_density_diffrn 1.390
_exptl_crystal_density_method 'not measured'
_exptl_crystal_description Block
_exptl_crystal_F_000 800
_exptl_crystal_size_max 0.32
_exptl_crystal_size_mid 0.16
_exptl_crystal_size_min 0.11
_refine_diff_density_max 0.347
_refine_diff_density_min -0.295
_refine_diff_density_rms 0.048
_refine_ls_extinction_method none
_refine_ls_goodness_of_fit_ref 1.015
_refine_ls_hydrogen_treatment constr
_refine_ls_matrix_type full
_refine_ls_number_parameters 591
_refine_ls_number_reflns 6479
_refine_ls_number_restraints 1200
_refine_ls_restrained_S_all 0.942
_refine_ls_R_factor_all 0.0570
_refine_ls_R_factor_gt 0.0360
_refine_ls_shift/su_max 0.001
_refine_ls_shift/su_mean 0.000
_refine_ls_structure_factor_coef Fsqd
_refine_ls_weighting_details 'calc w=1/[\s^2^(Fo^2^)+(0.0394P)^2^+0.7097P] where P=(Fo^2^+2Fc^2^)/3'
_refine_ls_weighting_scheme calc
_refine_ls_wR_factor_gt 0.0806
_refine_ls_wR_factor_ref 0.0890
_reflns_number_gt 4859
_reflns_number_total 6479
_reflns_threshold_expression >2sigma(I)
_cod_data_source_file om801034k_si_001.cif
_cod_data_source_block ph08034
_cod_original_sg_symbol_H-M P-1
_cod_database_code 4068687

loop_
_symmetry_equiv_pos_as_xyz
'x, y, z'
'-x, -y, -z'

loop_
_atom_site_label
_atom_site_type_symbol
_atom_site_fract_x
_atom_site_fract_y
_atom_site_fract_z
_atom_site_U_iso_or_equiv
_atom_site_adp_type
_atom_site_occupancy
_atom_site_symmetry_multiplicity
_atom_site_calc_flag
_atom_site_refinement_flags
_atom_site_disorder_assembly
_atom_site_disorder_group
Zn Zn 0.5981(4) 0.7374(3) 0.7835(2) 0.0320(4) Uani 0.66 1 d PU A 1
ZnB Zn 0.6164(8) 0.7501(7) 0.7936(5) 0.0424(11) Uani 0.34 1 d PU A 2
P1 P 0.92238(6) 0.65970(5) 0.70295(4) 0.02945(15) Uani 1 1 d U . .
S1 S 0.52675(7) 1.01616(5) 0.71343(4) 0.03743(16) Uani 1 1 d U A .
N1 N 0.76992(18) 0.63658(14) 0.74327(11) 0.0270(4) Uani 1 1 d U A .
O1 O 0.7954(11) 0.7779(8) 0.8579(6) 0.0420(17) Uani 0.66 1 d PU A 1
C1 C 0.9022(12) 0.8153(11) 0.8021(6) 0.0404(19) Uani 0.66 1 d PU A 1
O1B O 0.772(2) 0.7528(16) 0.8695(12) 0.032(2) Uani 0.34 1 d PU A 2
C1B C 0.872(2) 0.8037(18) 0.8219(11) 0.027(3) Uani 0.34 1 d PU A 2
F1 F 0.7464(2) 1.07688(17) 0.62498(13) 0.0910(6) Uani 1 1 d U A .
C2 C 0.9607(19) 0.7718(14) 0.7337(8) 0.036(2) Uani 0.66 1 d PU A 1
C2B C 0.947(4) 0.779(3) 0.7479(17) 0.030(3) Uani 0.34 1 d PU A 2
F2 F 0.5480(2) 1.20956(13) 0.61245(11) 0.0761(5) Uani 1 1 d U A .
O2 O 0.37696(19) 1.04371(16) 0.69891(13) 0.0589(5) Uani 1 1 d U . .
C3 C 1.0682(12) 0.8266(10) 0.6853(6) 0.0448(18) Uani 0.66 1 d PU A 1
H3 H 1.1123 0.8031 0.6365 0.054 Uiso 0.66 1 calc PR A 1
C3B C 1.044(2) 0.8370(19) 0.7098(11) 0.034(3) Uani 0.34 1 d PU A 2
H3B H 1.0947 0.8178 0.6609 0.041 Uiso 0.34 1 calc PR A 2
F3 F 0.5807(2) 1.06994(14) 0.55324(10) 0.0763(5) Uani 1 1 d U A .
O3 O 0.5649(2) 1.05345(16) 0.77988(12) 0.0597(5) Uani 1 1 d U . .
C4 C 1.1078(13) 0.9130(10) 0.7092(6) 0.067(2) Uani 0.66 1 d PU A 1
H4 H 1.1800 0.9465 0.6766 0.080 Uiso 0.66 1 calc PR A 1
C4B C 1.075(2) 0.9253(17) 0.7384(10) 0.040(3) Uani 0.34 1 d PU A 2
H4B H 1.1452 0.9647 0.7102 0.048 Uiso 0.34 1 calc PR A 2
O4 O 0.60671(19) 0.89809(13) 0.71026(11) 0.0463(4) Uani 1 1 d U . .
C5 C 1.0460(10) 0.9516(7) 0.7783(6) 0.067(3) Uani 0.66 1 d PU A 1
H5 H 1.0746 1.0115 0.7927 0.081 Uiso 0.66 1 calc PR A 1
C5B C 0.9973(16) 0.9524(15) 0.8105(9) 0.043(3) Uani 0.34 1 d PU A 2
H5B H 1.0136 1.0122 0.8314 0.051 Uiso 0.34 1 calc PR A 2
C6 C 0.9422(11) 0.9034(8) 0.8266(6) 0.0579(19) Uani 0.66 1 d PU A 1
C6B C 0.8976(16) 0.8929(15) 0.8510(10) 0.034(2) Uani 0.34 1 d PU A 2
C7 C 0.8575(10) 0.9188(6) 0.9007(6) 0.0689(18) Uani 0.66 1 d PU A 1
C7B C 0.8011(13) 0.8998(12) 0.9255(8) 0.036(2) Uani 0.34 1 d PU A 2
C8 C 0.8482(11) 0.9908(7) 0.9554(5) 0.104(2) Uani 0.66 1 d PU A 1
H8 H 0.9039 1.0460 0.9454 0.124 Uiso 0.66 1 calc PR A 1
C8B C 0.7742(15) 0.9641(11) 0.9823(8) 0.053(3) Uani 0.34 1 d PU A 2
H8B H 0.8247 1.0216 0.9778 0.063 Uiso 0.34 1 calc PR A 2
C9 C 0.7570(13) 0.9776(9) 1.0217(6) 0.118(3) Uani 0.66 1 d PU A 1
H9 H 0.7519 1.0243 1.0596 0.141 Uiso 0.66 1 calc PR A 1
C9B C 0.6722(18) 0.9462(12) 1.0477(10) 0.054(3) Uani 0.34 1 d PU A 2
H9B H 0.6504 0.9923 1.0873 0.065 Uiso 0.34 1 calc PR A 2
C10 C 0.6695(14) 0.9019(9) 1.0401(6) 0.101(3) Uani 0.66 1 d PU A 1
H10 H 0.6065 0.8988 1.0884 0.121 Uiso 0.66 1 calc PR A 1
C10B C 0.6015(12) 0.8569(9) 1.0536(7) 0.045(2) Uani 0.34 1 d PU A 2
H10B H 0.5333 0.8436 1.0986 0.054 Uiso 0.34 1 calc PR A 2
C11 C 0.6742(9) 0.8282(7) 0.9859(5) 0.078(2) Uani 0.66 1 d PU A 1
H11 H 0.6164 0.7746 0.9951 0.094 Uiso 0.66 1 calc PR A 1
C11B C 0.6275(14) 0.7885(10) 0.9965(7) 0.038(2) Uani 0.34 1 d PU A 2
H11B H 0.5796 0.7296 1.0001 0.046 Uiso 0.34 1 calc PR A 2
C12 C 0.7717(10) 0.8430(8) 0.9187(5) 0.0580(19) Uani 0.66 1 d PU A 1
C12B C 0.7296(15) 0.8140(12) 0.9337(9) 0.031(2) Uani 0.34 1 d PU A 2
C13 C 1.0728(2) 0.53399(19) 0.72829(15) 0.0350(5) Uani 1 1 d U A .
C14 C 1.1775(2) 0.5300(2) 0.78084(16) 0.0419(6) Uani 1 1 d U . .
H14 H 1.1702 0.5938 0.8041 0.050 Uiso 1 1 calc R A .
C15 C 1.2925(3) 0.4324(2) 0.79916(18) 0.0516(7) Uani 1 1 d U A .
H15 H 1.3639 0.4297 0.8350 0.062 Uiso 1 1 calc R . .
C16 C 1.3034(3) 0.3404(2) 0.76574(18) 0.0548(8) Uani 1 1 d U . .
H16 H 1.3830 0.2742 0.7782 0.066 Uiso 1 1 calc R A .
C17 C 1.2004(3) 0.3426(2) 0.71430(18) 0.0510(7) Uani 1 1 d U A .
H17 H 1.2084 0.2779 0.6918 0.061 Uiso 1 1 calc R . .
C18 C 1.0845(3) 0.4394(2) 0.69517(16) 0.0438(6) Uani 1 1 d U . .
H18 H 1.0134 0.4410 0.6595 0.053 Uiso 1 1 calc R A .
C19 C 0.9313(2) 0.70972(19) 0.59147(14) 0.0350(5) Uani 1 1 d U A .
C20 C 0.8182(3) 0.8005(2) 0.55485(15) 0.0399(6) Uani 1 1 d U . .
H20 H 0.7377 0.8311 0.5885 0.048 Uiso 1 1 calc R A .
C21 C 0.8219(3) 0.8461(2) 0.47037(16) 0.0494(7) Uani 1 1 d U A .
H21 H 0.7442 0.9076 0.4459 0.059 Uiso 1 1 calc R . .
C22 C 0.9397(3) 0.8019(2) 0.42135(17) 0.0578(8) Uani 1 1 d U . .
H22 H 0.9423 0.8328 0.3631 0.069 Uiso 1 1 calc R A .
C23 C 1.0524(3) 0.7139(2) 0.45667(17) 0.0617(8) Uani 1 1 d U A .
H23 H 1.1334 0.6847 0.4228 0.074 Uiso 1 1 calc R . .
C24 C 1.0490(3) 0.6672(2) 0.54119(16) 0.0494(7) Uani 1 1 d U . .
H24 H 1.1274 0.6059 0.5651 0.059 Uiso 1 1 calc R A .
C25 C 0.7447(2) 0.52325(18) 0.75234(14) 0.0293(5) Uani 1 1 d U . .
C26 C 0.6731(2) 0.50262(19) 0.69164(14) 0.0330(5) Uani 1 1 d U A .
C27 C 0.6528(3) 0.3922(2) 0.70255(17) 0.0441(6) Uani 1 1 d U . .
H27 H 0.6062 0.3760 0.6614 0.053 Uiso 1 1 calc R A .
C28 C 0.6992(3) 0.3060(2) 0.77204(19) 0.0504(7) Uani 1 1 d U A .
H28 H 0.6869 0.2308 0.7777 0.060 Uiso 1 1 calc R . .
C29 C 0.7630(3) 0.3293(2) 0.83276(17) 0.0470(7) Uani 1 1 d U . .
H29 H 0.7914 0.2701 0.8811 0.056 Uiso 1 1 calc R A .
C30 C 0.7875(2) 0.43698(19) 0.82565(15) 0.0351(5) Uani 1 1 d U A .
C31 C 0.6134(2) 0.5958(2) 0.61587(14) 0.0362(6) Uani 1 1 d U . .
H31 H 0.6360 0.6686 0.6194 0.043 Uiso 1 1 calc R A .
C32 C 0.6852(3) 0.5663(2) 0.53495(16) 0.0511(7) Uani 1 1 d U A .
H32A H 0.7904 0.5535 0.5358 0.077 Uiso 1 1 calc R . .
H32B H 0.6479 0.6303 0.4881 0.077 Uiso 1 1 calc R . .
H32C H 0.6632 0.4960 0.5290 0.077 Uiso 1 1 calc R . .
C33 C 0.4482(3) 0.6200(2) 0.61483(17) 0.0512(7) Uani 1 1 d U A .
H33A H 0.4226 0.5503 0.6108 0.077 Uiso 1 1 calc R . .
H33B H 0.4129 0.6831 0.5670 0.077 Uiso 1 1 calc R . .
H33C H 0.4035 0.6422 0.6660 0.077 Uiso 1 1 calc R . .
C34 C 0.8510(3) 0.4605(2) 0.89672(15) 0.0413(6) Uani 1 1 d U . .
H34 H 0.8918 0.5290 0.8739 0.050 Uiso 1 1 calc R A .
C35 C 0.9728(3) 0.3604(2) 0.93798(17) 0.0556(7) Uani 1 1 d U A .
H35A H 0.9330 0.2951 0.9671 0.083 Uiso 1 1 calc R . .
H35B H 1.0173 0.3852 0.9778 0.083 Uiso 1 1 calc R . .
H35C H 1.0462 0.3367 0.8956 0.083 Uiso 1 1 calc R . .
C36 C 0.7297(3) 0.4923(3) 0.96179(17) 0.0620(8) Uani 1 1 d U A .
H36A H 0.6551 0.5600 0.9357 0.093 Uiso 1 1 calc R . .
H36B H 0.7703 0.5100 1.0066 0.093 Uiso 1 1 calc R . .
H36C H 0.6863 0.4270 0.9845 0.093 Uiso 1 1 calc R . .
C37 C 0.4107(5) 0.7104(4) 0.8314(3) 0.0405(11) Uiso 0.66 1 d PU A 1
H37A H 0.3481 0.7216 0.7854 0.049 Uiso 0.66 1 calc PR A 1
H37B H 0.4273 0.6287 0.8624 0.049 Uiso 0.66 1 calc PR A 1
C37B C 0.4357(9) 0.7549(9) 0.8611(6) 0.062(2) Uani 0.34 1 d PU A 2
H37C H 0.4601 0.7345 0.9200 0.074 Uiso 0.34 1 calc PR A 2
H37D H 0.3762 0.8359 0.8489 0.074 Uiso 0.34 1 calc PR A 2
C38 C 0.3276(5) 0.7868(4) 0.8897(3) 0.0523(11) Uiso 0.66 1 d PU A 1
H38A H 0.3821 0.7693 0.9396 0.078 Uiso 0.66 1 calc PR A 1
H38B H 0.2321 0.7715 0.9055 0.078 Uiso 0.66 1 calc PR A 1
H38C H 0.3155 0.8683 0.8613 0.078 Uiso 0.66 1 calc PR A 1
C38B C 0.3496(13) 0.6855(12) 0.8529(8) 0.107(5) Uani 0.34 1 d PU A 2
H38D H 0.3250 0.7029 0.7949 0.160 Uiso 0.34 1 calc PR A 2
H38E H 0.2605 0.7004 0.8879 0.160 Uiso 0.34 1 calc PR A 2
H38F H 0.4025 0.6041 0.8702 0.160 Uiso 0.34 1 calc PR A 2
C39 C 0.6050(3) 1.0970(2) 0.62151(18) 0.0514(7) Uani 1 1 d U . .

loop_
_atom_site_aniso_label
_atom_site_aniso_U_11
_atom_site_aniso_U_22
_atom_site_aniso_U_33
_atom_site_aniso_U_23
_atom_site_aniso_U_13
_atom_site_aniso_U_12
Zn 0.0275(8) 0.0261(5) 0.0368(7) -0.0056(4) 0.0045(5) -0.0020(4)
ZnB 0.0316(17) 0.0405(19) 0.0466(18) -0.0075(11) 0.0050(11) -0.0008(10)
P1 0.0237(3) 0.0244(3) 0.0364(3) -0.0028(2) 0.0004(2) -0.0048(2)
S1 0.0372(3) 0.0262(3) 0.0442(4) -0.0066(3) -0.0082(3) 0.0006(3)
N1 0.0237(9) 0.0223(9) 0.0319(10) -0.0039(8) 0.0014(8) -0.0039(7)
O1 0.050(5) 0.036(5) 0.036(4) -0.009(3) -0.011(3) 0.000(2)
C1 0.039(5) 0.029(3) 0.048(5) 0.002(3) -0.016(3) -0.006(3)
O1B 0.038(4) 0.023(6) 0.034(4) -0.007(4) 0.005(3) -0.010(3)
C1B 0.034(7) 0.019(6) 0.029(7) -0.006(6) -0.004(4) -0.006(5)
F1 0.0608(12) 0.0849(14) 0.1147(17) 0.0087(12) 0.0071(11) -0.0321(10)
C2 0.027(4) 0.025(3) 0.052(5) -0.005(3) -0.011(4) 0.002(3)
C2B 0.029(7) 0.027(6) 0.040(6) -0.012(5) 0.004(5) -0.015(5)
F2 0.1107(15) 0.0294(8) 0.0770(12) 0.0008(8) -0.0080(11) -0.0107(9)
O2 0.0369(10) 0.0500(11) 0.0814(14) -0.0071(10) -0.0132(10) -0.0009(9)
C3 0.036(4) 0.033(3) 0.063(6) 0.001(3) -0.007(3) -0.014(3)
C3B 0.031(6) 0.031(5) 0.037(7) -0.011(5) 0.015(4) -0.005(4)
F3 0.1162(16) 0.0584(11) 0.0456(10) -0.0096(8) -0.0015(10) -0.0119(10)
O3 0.0779(14) 0.0513(11) 0.0522(12) -0.0197(9) -0.0165(10) -0.0077(10)
C4 0.065(6) 0.042(4) 0.092(7) 0.009(4) -0.029(4) -0.023(4)
C4B 0.043(7) 0.037(7) 0.049(10) -0.011(6) 0.000(6) -0.024(6)
O4 0.0511(11) 0.0248(8) 0.0531(11) -0.0051(7) 0.0018(8) 0.0011(7)
C5 0.088(8) 0.038(4) 0.082(8) 0.001(5) -0.048(5) -0.023(5)
C5B 0.043(7) 0.038(6) 0.056(8) -0.019(6) -0.002(4) -0.018(4)
C6 0.071(7) 0.030(3) 0.075(5) -0.009(4) -0.037(3) -0.006(4)
C6B 0.028(6) 0.032(5) 0.042(7) -0.006(5) -0.010(4) -0.009(4)
C7 0.089(6) 0.045(3) 0.068(5) -0.017(3) -0.046(4) 0.012(3)
C7B 0.038(6) 0.032(6) 0.038(5) -0.014(4) -0.009(4) -0.003(4)
C8 0.147(8) 0.066(4) 0.097(5) -0.032(4) -0.066(5) 0.011(4)
C8B 0.077(7) 0.047(6) 0.044(6) -0.027(5) -0.018(5) -0.010(5)
C9 0.163(9) 0.094(6) 0.084(6) -0.047(5) -0.056(6) 0.033(5)
C9B 0.072(7) 0.045(8) 0.051(6) -0.035(6) -0.009(5) 0.003(6)
C10 0.133(8) 0.089(9) 0.053(4) -0.038(5) -0.030(5) 0.047(5)
C10B 0.054(6) 0.046(6) 0.032(5) -0.017(4) -0.014(4) 0.002(4)
C11 0.083(6) 0.078(5) 0.050(4) -0.019(4) -0.021(3) 0.028(3)
C11B 0.046(6) 0.041(6) 0.021(4) -0.008(4) -0.006(3) 0.000(4)
C12 0.076(6) 0.046(5) 0.040(3) -0.014(4) -0.030(3) 0.019(3)
C12B 0.035(6) 0.025(5) 0.032(5) -0.007(4) -0.006(3) -0.002(3)
C13 0.0267(12) 0.0288(12) 0.0424(14) -0.0010(10) 0.0056(10) -0.0052(10)
C14 0.0313(13) 0.0378(14) 0.0491(15) -0.0004(11) -0.0014(11) -0.0058(11)
C15 0.0303(14) 0.0492(16) 0.0599(18) 0.0023(14) -0.0063(12) 0.0025(12)
C16 0.0355(15) 0.0382(15) 0.070(2) 0.0036(14) 0.0073(14) 0.0060(12)
C17 0.0440(16) 0.0330(14) 0.0666(19) -0.0116(13) 0.0132(14) -0.0009(12)
C18 0.0362(14) 0.0369(14) 0.0526(16) -0.0081(12) 0.0045(12) -0.0049(11)
C19 0.0310(13) 0.0299(12) 0.0384(13) -0.0025(10) 0.0048(10) -0.0064(10)
C20 0.0363(14) 0.0354(13) 0.0416(14) -0.0035(11) 0.0048(11) -0.0065(11)
C21 0.0537(17) 0.0384(14) 0.0447(16) 0.0047(12) -0.0034(13) -0.0061(12)
C22 0.071(2) 0.0485(17) 0.0390(16) 0.0026(13) 0.0113(14) -0.0097(15)
C23 0.0615(19) 0.0540(18) 0.0499(17) -0.0025(14) 0.0233(14) -0.0025(15)
C24 0.0385(15) 0.0445(15) 0.0500(16) 0.0006(12) 0.0121(12) -0.0023(12)
C25 0.0232(11) 0.0246(11) 0.0367(13) -0.0050(9) 0.0055(9) -0.0056(9)
C26 0.0246(12) 0.0325(12) 0.0417(14) -0.0102(10) 0.0039(10) -0.0082(10)
C27 0.0341(14) 0.0406(14) 0.0623(17) -0.0170(13) -0.0024(12) -0.0126(11)
C28 0.0412(15) 0.0279(13) 0.080(2) -0.0058(13) -0.0011(14) -0.0120(12)
C29 0.0407(15) 0.0319(13) 0.0591(17) 0.0074(12) -0.0020(13) -0.0108(12)
C30 0.0240(12) 0.0335(13) 0.0411(14) 0.0001(10) 0.0015(10) -0.0060(10)
C31 0.0323(13) 0.0387(13) 0.0386(14) -0.0107(11) -0.0021(10) -0.0091(11)
C32 0.0504(16) 0.0599(18) 0.0407(15) -0.0152(13) -0.0045(13) -0.0063(14)
C33 0.0356(14) 0.0589(18) 0.0557(17) -0.0093(14) -0.0075(12) -0.0083(13)
C34 0.0395(14) 0.0398(14) 0.0366(14) 0.0032(11) -0.0033(11) -0.0078(11)
C35 0.0478(16) 0.0532(17) 0.0522(17) 0.0064(13) -0.0119(13) -0.0042(13)
C36 0.0593(19) 0.070(2) 0.0429(16) -0.0058(14) 0.0036(14) -0.0030(15)
C37B 0.029(4) 0.088(7) 0.050(5) -0.014(5) 0.014(4) 0.007(4)
C38B 0.065(7) 0.143(11) 0.095(9) 0.028(8) -0.006(6) -0.049(7)
C39 0.0563(18) 0.0343(14) 0.0573(18) -0.0018(13) -0.0077(14) -0.0074(13)

loop_
_atom_type_symbol
_atom_type_description
_atom_type_scat_dispersion_real
_atom_type_scat_dispersion_imag
_atom_type_scat_source
C C 0.0033 0.0016 'International Tables Vol C Tables 4.2.6.8 and 6.1.1.4'
H H 0.0000 0.0000 'International Tables Vol C Tables 4.2.6.8 and 6.1.1.4'
N N 0.0061 0.0033 'International Tables Vol C Tables 4.2.6.8 and 6.1.1.4'
O O 0.0106 0.0060 'International Tables Vol C Tables 4.2.6.8 and 6.1.1.4'
F F 0.0171 0.0103 'International Tables Vol C Tables 4.2.6.8 and 6.1.1.4'
P P 0.1023 0.0942 'International Tables Vol C Tables 4.2.6.8 and 6.1.1.4'
S S 0.1246 0.1234 'International Tables Vol C Tables 4.2.6.8 and 6.1.1.4'
Zn Zn 0.2839 1.4301 'International Tables Vol C Tables 4.2.6.8 and 6.1.1.4'

loop_
_geom_angle_atom_site_label_1
_geom_angle_atom_site_label_2
_geom_angle_atom_site_label_3
_geom_angle
N1 Zn C37 131.6(2)
N1 Zn O4 102.12(19)
C37 Zn O4 119.6(2)
N1 Zn O1 80.3(3)
C37 Zn O1 127.3(3)
O4 Zn O1 80.4(2)
C37B ZnB O4 111.2(5)
C37B ZnB N1 138.8(5)
O4 ZnB N1 102.9(4)
C37B ZnB O1B 106.9(7)
O4 ZnB O1B 100.7(5)
N1 ZnB O1B 88.2(6)
N1 P1 C2 111.8(5)
N1 P1 C13 112.94(10)
C2 P1 C13 108.0(6)
N1 P1 C19 115.43(10)
C2 P1 C19 101.5(5)
C13 P1 C19 106.36(11)
N1 P1 C2B 104.9(9)
C2 P1 C2B 7.3(13)
C13 P1 C2B 109.7(11)
C19 P1 C2B 107.3(9)
O2 S1 O3 116.91(13)
O2 S1 O4 114.66(11)
O3 S1 O4 113.37(11)
O2 S1 C39 104.74(13)
O3 S1 C39 104.27(13)
O4 S1 C39 100.32(11)
C25 N1 P1 119.28(13)
C25 N1 Zn 109.39(16)
P1 N1 Zn 131.32(14)
C25 N1 ZnB 116.6(2)
P1 N1 ZnB 123.8(2)
Zn N1 ZnB 9.8(2)
C1 O1 C12 105.7(7)
C1 O1 Zn 112.1(7)
C12 O1 Zn 126.7(7)
C2 C1 O1 124.9(11)
C2 C1 C6 125.3(9)
O1 C1 C6 109.8(8)
C1B O1B C12B 103.6(12)
C1B O1B ZnB 108.9(15)
C12B O1B ZnB 119.7(14)
O1B C1B C6B 113.8(14)
O1B C1B C2B 127.8(19)
C6B C1B C2B 118.4(16)
C1 C2 C3 114.0(11)
C1 C2 P1 127.5(12)
C3 C2 P1 118.5(7)
C3B C2B C1B 120(2)
C3B C2B P1 118.0(15)
C1B C2B P1 122(2)
C4 C3 C2 120.9(8)
C4 C3 H3 119.5
C2 C3 H3 119.5
C2B C3B C4B 123.5(13)
C2B C3B H3B 118.3
C4B C3B H3B 118.3
C5 C4 C3 122.0(9)
C5 C4 H4 119.0
C3 C4 H4 119.0
C5B C4B C3B 117.0(13)
C5B C4B H4B 121.5
C3B C4B H4B 121.5
S1 O4 ZnB 130.3(3)
S1 O4 Zn 133.16(16)
ZnB O4 Zn 9.5(2)
C4 C5 C6 119.8(8)
C4 C5 H5 120.1
C6 C5 H5 120.1
C6B C5B C4B 120.4(14)
C6B C5B H5B 119.8
C4B C5B H5B 119.8
C5 C6 C1 117.9(7)
C5 C6 C7 135.9(9)
C1 C6 C7 106.1(7)
C5B C6B C1B 121.1(13)
C5B C6B C7B 133.8(14)
C1B C6B C7B 105.1(10)
C12 C7 C8 118.1(9)
C12 C7 C6 108.0(8)
C8 C7 C6 134.0(8)
C8B C7B C12B 119.5(10)
C8B C7B C6B 135.6(13)
C12B C7B C6B 104.9(11)
C9 C8 C7 116.6(10)
C9 C8 H8 121.7
C7 C8 H8 121.7
C7B C8B C9B 120.1(11)
C7B C8B H8B 120.0
C9B C8B H8B 120.0
C8 C9 C10 125.6(10)
C8 C9 H9 117.2
C10 C9 H9 117.2
C8B C9B C10B 118.3(10)
C8B C9B H9B 120.8
C10B C9B H9B 120.8
C9 C10 C11 119.6(10)
C9 C10 H10 120.2
C11 C10 H10 120.2
C11B C10B C9B 123.1(10)
C11B C10B H10B 118.5
C9B C10B H10B 118.5
C12 C11 C10 113.0(9)
C12 C11 H11 123.5
C10 C11 H11 123.5
C12B C11B C10B 114.0(10)
C12B C11B H11B 123.0
C10B C11B H11B 123.0
C7 C12 C11 127.0(9)
C7 C12 O1 110.4(6)
C11 C12 O1 122.6(9)
C11B C12B C7B 125.0(12)
C11B C12B O1B 122.4(10)
C7B C12B O1B 112.6(10)
C18 C13 C14 119.3(2)
C18 C13 P1 119.69(19)
C14 C13 P1 120.97(18)
C15 C14 C13 119.9(3)
C15 C14 H14 120.0
C13 C14 H14 120.0
C16 C15 C14 120.2(3)
C16 C15 H15 119.9
C14 C15 H15 119.9
C15 C16 C17 120.6(2)
C15 C16 H16 119.7
C17 C16 H16 119.7
C16 C17 C18 120.1(3)
C16 C17 H17 120.0
C18 C17 H17 120.0
C17 C18 C13 119.9(3)
C17 C18 H18 120.1
C13 C18 H18 120.1
C24 C19 C20 118.7(2)
C24 C19 P1 123.29(18)
C20 C19 P1 117.91(17)
C21 C20 C19 120.7(2)
C21 C20 H20 119.7
C19 C20 H20 119.7
C20 C21 C22 119.7(2)
C20 C21 H21 120.1
C22 C21 H21 120.1
C23 C22 C21 120.2(3)
C23 C22 H22 119.9
C21 C22 H22 119.9
C22 C23 C24 120.4(3)
C22 C23 H23 119.8
C24 C23 H23 119.8
C23 C24 C19 120.3(2)
C23 C24 H24 119.9
C19 C24 H24 119.9
C26 C25 C30 121.2(2)
C26 C25 N1 120.19(19)
C30 C25 N1 118.6(2)
C27 C26 C25 118.2(2)
C27 C26 C31 118.9(2)
C25 C26 C31 122.9(2)
C28 C27 C26 121.2(2)
C28 C27 H27 119.4
C26 C27 H27 119.4
C29 C28 C27 119.8(2)
C29 C28 H28 120.1
C27 C28 H28 120.1
C28 C29 C30 122.0(2)
C28 C29 H29 119.0
C30 C29 H29 119.0
C29 C30 C25 117.6(2)
C29 C30 C34 119.9(2)
C25 C30 C34 122.4(2)
C26 C31 C32 112.2(2)
C26 C31 C33 111.59(19)
C32 C31 C33 110.4(2)
C26 C31 H31 107.5
C32 C31 H31 107.5
C33 C31 H31 107.5
C31 C32 H32A 109.5
C31 C32 H32B 109.5
H32A C32 H32B 109.5
C31 C32 H32C 109.5
H32A C32 H32C 109.5
H32B C32 H32C 109.5
C31 C33 H33A 109.5
C31 C33 H33B 109.5
H33A C33 H33B 109.5
C31 C33 H33C 109.5
H33A C33 H33C 109.5
H33B C33 H33C 109.5
C30 C34 C35 113.9(2)
C30 C34 C36 109.6(2)
C35 C34 C36 109.9(2)
C30 C34 H34 107.7
C35 C34 H34 107.7
C36 C34 H34 107.7
C34 C35 H35A 109.5
C34 C35 H35B 109.5
H35A C35 H35B 109.5
C34 C35 H35C 109.5
H35A C35 H35C 109.5
H35B C35 H35C 109.5
C34 C36 H36A 109.5
C34 C36 H36B 109.5
H36A C36 H36B 109.5
C34 C36 H36C 109.5
H36A C36 H36C 109.5
H36B C36 H36C 109.5
C38 C37 Zn 116.4(4)
C38 C37 H37A 108.2
Zn C37 H37A 108.2
C38 C37 H37B 108.2
Zn C37 H37B 108.2
H37A C37 H37B 107.3
C38B C37B ZnB 118.7(10)
C38B C37B H37C 107.7
ZnB C37B H37C 107.7
C38B C37B H37D 107.7
ZnB C37B H37D 107.7
H37C C37B H37D 107.1
C37B C38B H38D 109.5
C37B C38B H38E 109.5
H38D C38B H38E 109.5
C37B C38B H38F 109.5
H38D C38B H38F 109.5
H38E C38B H38F 109.5
F1 C39 F2 108.0(2)
F1 C39 F3 107.4(3)
F2 C39 F3 107.2(2)
F1 C39 S1 111.66(19)
F2 C39 S1 110.7(2)
F3 C39 S1 111.64(19)

loop_
_geom_bond_atom_site_label_1
_geom_bond_atom_site_label_2
_geom_bond_distance
Zn N1 1.942(4)
Zn C37 1.962(6)
Zn O4 2.069(4)
Zn O1 2.602(10)
ZnB C37B 1.951(11)
ZnB O4 1.983(8)
ZnB N1 2.008(8)
ZnB O1B 2.08(2)
P1 N1 1.6065(18)
P1 C2 1.736(14)
P1 C13 1.804(2)
P1 C19 1.805(2)
P1 C2B 1.89(3)
S1 O2 1.4189(18)
S1 O3 1.4245(19)
S1 O4 1.4634(16)
S1 C39 1.811(3)
N1 C25 1.456(3)
O1 C1 1.398(8)
O1 C12 1.412(12)
C1 C2 1.382(13)
C1 C6 1.415(13)
O1B C1B 1.359(17)
O1B C12B 1.43(2)
C1B C6B 1.40(2)
C1B C2B 1.42(2)
F1 C39 1.316(3)
C2 C3 1.445(18)
C2B C3B 1.34(3)
F2 C39 1.326(3)
C3 C4 1.388(13)
C3 H3 0.9500
C3B C4B 1.41(2)
C3B H3B 0.9500
F3 C39 1.329(3)
C4 C5 1.371(10)
C4 H4 0.9500
C4B C5B 1.406(16)
C4B H4B 0.9500
C5 C6 1.376(11)
C5 H5 0.9500
C5B C6B 1.378(16)
C5B H5B 0.9500
C6 C7 1.424(11)
C6B C7B 1.468(16)
C7 C12 1.369(10)
C7 C8 1.411(10)
C7B C8B 1.348(17)
C7B C12B 1.387(16)
C8 C9 1.335(13)
C8 H8 0.9500
C8B C9B 1.40(2)
C8B H8B 0.9500
C9 C10 1.379(15)
C9 H9 0.9500
C9B C10B 1.426(19)
C9B H9B 0.9500
C10 C11 1.430(12)
C10 H10 0.9500
C10B C11B 1.389(15)
C10B H10B 0.9500
C11 C12 1.384(10)
C11 H11 0.9500
C11B C12B 1.386(16)
C11B H11B 0.9500
C13 C18 1.391(3)
C13 C14 1.392(3)
C14 C15 1.389(3)
C14 H14 0.9500
C15 C16 1.366(4)
C15 H15 0.9500
C16 C17 1.374(4)
C16 H16 0.9500
C17 C18 1.389(3)
C17 H17 0.9500
C18 H18 0.9500
C19 C24 1.392(3)
C19 C20 1.396(3)
C20 C21 1.379(3)
C20 H20 0.9500
C21 C22 1.386(4)
C21 H21 0.9500
C22 C23 1.370(4)
C22 H22 0.9500
C23 C24 1.382(4)
C23 H23 0.9500
C24 H24 0.9500
C25 C26 1.399(3)
C25 C30 1.419(3)
C26 C27 1.397(3)
C26 C31 1.522(3)
C27 C28 1.381(4)
C27 H27 0.9500
C28 C29 1.371(4)
C28 H28 0.9500
C29 C30 1.389(3)
C29 H29 0.9500
C30 C34 1.519(3)
C31 C32 1.527(3)
C31 C33 1.533(3)
C31 H31 1.0000
C32 H32A 0.9800
C32 H32B 0.9800
C32 H32C 0.9800
C33 H33A 0.9800
C33 H33B 0.9800
C33 H33C 0.9800
C34 C35 1.527(3)
C34 C36 1.538(3)
C34 H34 1.0000
C35 H35A 0.9800
C35 H35B 0.9800
C35 H35C 0.9800
C36 H36A 0.9800
C36 H36B 0.9800
C36 H36C 0.9800
C37 C38 1.534(6)
C37 H37A 0.9900
C37 H37B 0.9900
C37B C38B 1.384(16)
C37B H37C 0.9900
C37B H37D 0.9900
C38 H38A 0.9800
C38 H38B 0.9800
C38 H38C 0.9800
C38B H38D 0.9800
C38B H38E 0.9800
C38B H38F 0.9800

loop_
_geom_torsion_atom_site_label_1
_geom_torsion_atom_site_label_2
_geom_torsion_atom_site_label_3
_geom_torsion_atom_site_label_4
_geom_torsion
C2 P1 N1 C25 -156.1(6)
C13 P1 N1 C25 -34.2(2)
C19 P1 N1 C25 88.53(18)
C2B P1 N1 C25 -153.6(11)
C2 P1 N1 Zn 25.3(6)
C13 P1 N1 Zn 147.26(19)
C19 P1 N1 Zn -90.1(2)
C2B P1 N1 Zn 27.8(11)
C2 P1 N1 ZnB 17.3(7)
C13 P1 N1 ZnB 139.2(3)
C19 P1 N1 ZnB -98.1(3)
C2B P1 N1 ZnB 19.8(12)
C37 Zn N1 C25 0.4(4)
O4 Zn N1 C25 -149.67(16)
O1 Zn N1 C25 132.4(2)
C37 Zn N1 P1 179.1(3)
O4 Zn N1 P1 29.0(2)
O1 Zn N1 P1 -48.9(3)
C37 Zn N1 ZnB -138(2)
O4 Zn N1 ZnB 72(2)
O1 Zn N1 ZnB -6(2)
C37B ZnB N1 C25 4.8(8)
O4 ZnB N1 C25 -140.7(2)
O1B ZnB N1 C25 118.7(5)
C37B ZnB N1 P1 -168.8(6)
O4 ZnB N1 P1 45.7(3)
O1B ZnB N1 P1 -54.8(5)
C37B ZnB N1 Zn 49.0(17)
O4 ZnB N1 Zn -96(2)
O1B ZnB N1 Zn 163(2)
N1 Zn O1 C1 56.0(8)
C37 Zn O1 C1 -168.3(7)
O4 Zn O1 C1 -48.1(8)
N1 Zn O1 C12 -172.1(7)
C37 Zn O1 C12 -36.4(9)
O4 Zn O1 C12 83.7(7)
C12 O1 C1 C2 178.3(13)
Zn O1 C1 C2 -40.0(16)
C12 O1 C1 C6 -1.1(12)
Zn O1 C1 C6 140.6(8)
C37B ZnB O1B C1B -151.1(14)
O4 ZnB O1B C1B -34.9(15)
N1 ZnB O1B C1B 67.9(14)
C37B ZnB O1B C12B -32.3(13)
O4 ZnB O1B C12B 83.9(11)
N1 ZnB O1B C12B -173.3(11)
C12B O1B C1B C6B 0(3)
ZnB O1B C1B C6B 128.7(16)
C12B O1B C1B C2B -178(3)
ZnB O1B C1B C2B -50(3)
O1 C1 C2 C3 179.2(12)
C6 C1 C2 C3 -2(2)
O1 C1 C2 P1 -2(2)
C6 C1 C2 P1 176.9(11)
N1 P1 C2 C1 20.1(17)
C13 P1 C2 C1 -104.7(15)
C19 P1 C2 C1 143.7(14)
C2B P1 C2 C1 0(12)
N1 P1 C2 C3 -161.6(10)
C13 P1 C2 C3 73.6(12)
C19 P1 C2 C3 -38.0(13)
C2B P1 C2 C3 179(14)
O1B C1B C2B C3B -179(3)
C6B C1B C2B C3B 3(4)
O1B C1B C2B P1 -2(5)
C6B C1B C2B P1 180(2)
N1 P1 C2B C3B -163(2)
C2 P1 C2B C3B -2(11)
C13 P1 C2B C3B 76(3)
C19 P1 C2B C3B -39(3)
N1 P1 C2B C1B 20(3)
C2 P1 C2B C1B -179(16)
C13 P1 C2B C1B -101(3)
C19 P1 C2B C1B 144(2)
C1 C2 C3 C4 1.5(19)
P1 C2 C3 C4 -177.1(11)
C1B C2B C3B C4B -1(4)
P1 C2B C3B C4B -178(2)
C2 C3 C4 C5 -1.1(19)
C2B C3B C4B C5B -1(4)
O2 S1 O4 ZnB -78.2(3)
O3 S1 O4 ZnB 59.6(3)
C39 S1 O4 ZnB 170.2(3)
O2 S1 O4 Zn -66.1(2)
O3 S1 O4 Zn 71.7(2)
C39 S1 O4 Zn -177.70(19)
C37B ZnB O4 S1 30.5(5)
N1 ZnB O4 S1 -173.03(16)
O1B ZnB O4 S1 -82.5(7)
C37B ZnB O4 Zn -81(2)
N1 ZnB O4 Zn 76(2)
O1B ZnB O4 Zn 166(3)
N1 Zn O4 S1 -169.16(15)
C37 Zn O4 S1 36.3(3)
O1 Zn O4 S1 -91.3(3)
N1 Zn O4 ZnB -92(2)
C37 Zn O4 ZnB 113(2)
O1 Zn O4 ZnB -15(2)
C3 C4 C5 C6 0.6(18)
C3B C4B C5B C6B 1(3)
C4 C5 C6 C1 -0.6(15)
C4 C5 C6 C7 179.2(12)
C2 C1 C6 C5 1.1(18)
O1 C1 C6 C5 -179.5(10)
C2 C1 C6 C7 -178.7(13)
O1 C1 C6 C7 0.7(12)
C4B C5B C6B C1B 0(3)
C4B C5B C6B C7B -179.9(19)
O1B C1B C6B C5B 179(2)
C2B C1B C6B C5B -2(3)
O1B C1B C6B C7B -1(2)
C2B C1B C6B C7B 178(2)
C5 C6 C7 C12 -179.8(11)
C1 C6 C7 C12 0.0(10)
C5 C6 C7 C8 -0.9(19)
C1 C6 C7 C8 178.9(9)
C5B C6B C7B C8B -1(4)
C1B C6B C7B C8B 178.8(18)
C5B C6B C7B C12B -179(2)
C1B C6B C7B C12B 0.7(19)
C12 C7 C8 C9 1.1(12)
C6 C7 C8 C9 -177.7(10)
C12B C7B C8B C9B -2(2)
C6B C7B C8B C9B -179.6(18)
C7 C8 C9 C10 -1.6(15)
C7B C8B C9B C10B 2(2)
C8 C9 C10 C11 0.9(17)
C8B C9B C10B C11B -1(2)
C9 C10 C11 C12 0.2(14)
C9B C10B C11B C12B 0.7(19)
C8 C7 C12 C11 0.0(13)
C6 C7 C12 C11 179.1(9)
C8 C7 C12 O1 -179.7(7)
C6 C7 C12 O1 -0.7(10)
C10 C11 C12 C7 -0.6(13)
C10 C11 C12 O1 179.1(9)
C1 O1 C12 C7 1.1(11)
Zn O1 C12 C7 -133.2(7)
C1 O1 C12 C11 -178.7(9)
Zn O1 C12 C11 47.1(12)
C10B C11B C12B C7B -1(2)
C10B C11B C12B O1B 179.6(16)
C8B C7B C12B C11B 1(3)
C6B C7B C12B C11B 179.7(15)
C8B C7B C12B O1B -179.0(15)
C6B C7B C12B O1B -1(2)
C1B O1B C12B C11B 180.0(18)
ZnB O1B C12B C11B 59(2)
C1B O1B C12B C7B 0(2)
ZnB O1B C12B C7B -121.2(13)
N1 P1 C13 C18 69.2(2)
C2 P1 C13 C18 -166.7(5)
C19 P1 C13 C18 -58.4(2)
C2B P1 C13 C18 -174.1(9)
N1 P1 C13 C14 -110.57(19)
C2 P1 C13 C14 13.5(5)
C19 P1 C13 C14 121.8(2)
C2B P1 C13 C14 6.1(9)
C18 C13 C14 C15 0.4(3)
P1 C13 C14 C15 -179.75(19)
C13 C14 C15 C16 0.0(4)
C14 C15 C16 C17 -0.6(4)
C15 C16 C17 C18 0.6(4)
C16 C17 C18 C13 -0.1(4)
C14 C13 C18 C17 -0.4(4)
P1 C13 C18 C17 179.79(19)
N1 P1 C19 C24 -136.1(2)
C2 P1 C19 C24 102.8(6)
C13 P1 C19 C24 -10.0(2)
C2B P1 C19 C24 107.3(11)
N1 P1 C19 C20 47.9(2)
C2 P1 C19 C20 -73.1(6)
C13 P1 C19 C20 174.04(19)
C2B P1 C19 C20 -68.6(11)
C24 C19 C20 C21 0.9(4)
P1 C19 C20 C21 177.0(2)
C19 C20 C21 C22 -0.4(4)
C20 C21 C22 C23 -0.5(5)
C21 C22 C23 C24 0.9(5)
C22 C23 C24 C19 -0.4(5)
C20 C19 C24 C23 -0.5(4)
P1 C19 C24 C23 -176.4(2)
P1 N1 C25 C26 -95.1(2)
Zn N1 C25 C26 83.8(2)
ZnB N1 C25 C26 91.0(3)
P1 N1 C25 C30 88.1(2)
Zn N1 C25 C30 -93.0(2)
ZnB N1 C25 C30 -85.7(3)
C30 C25 C26 C27 -4.0(3)
N1 C25 C26 C27 179.30(19)
C30 C25 C26 C31 174.41(19)
N1 C25 C26 C31 -2.3(3)
C25 C26 C27 C28 1.3(3)
C31 C26 C27 C28 -177.1(2)
C26 C27 C28 C29 1.7(4)
C27 C28 C29 C30 -2.2(4)
C28 C29 C30 C25 -0.4(4)
C28 C29 C30 C34 176.6(2)
C26 C25 C30 C29 3.6(3)
N1 C25 C30 C29 -179.69(19)
C26 C25 C30 C34 -173.4(2)
N1 C25 C30 C34 3.3(3)
C27 C26 C31 C32 -63.5(3)
C25 C26 C31 C32 118.1(2)
C27 C26 C31 C33 61.0(3)
C25 C26 C31 C33 -117.4(2)
C29 C30 C34 C35 41.2(3)
C25 C30 C34 C35 -141.9(2)
C29 C30 C34 C36 -82.3(3)
C25 C30 C34 C36 94.6(3)
N1 Zn C37 C38 154.0(3)
O4 Zn C37 C38 -60.2(4)
O1 Zn C37 C38 40.9(5)
O4 ZnB C37B C38B 112.2(8)
N1 ZnB C37B C38B -31.5(12)
O1B ZnB C37B C38B -138.8(10)
O2 S1 C39 F1 -178.0(2)
O3 S1 C39 F1 58.7(2)
O4 S1 C39 F1 -58.9(2)
O2 S1 C39 F2 61.7(2)
O3 S1 C39 F2 -61.7(2)
O4 S1 C39 F2 -179.2(2)
O2 S1 C39 F3 -57.7(2)
O3 S1 C39 F3 178.91(18)
O4 S1 C39 F3 61.4(2)
